data_1550943
loop_
_publ_author_name
'Audebert, Pierre'
'Allain, Clemence'
'Galmiche, Laurent'
'Guillot, R\'egis'
'Le, Tuan'

_publ_section_title
;
 Renewing accessible heptazine chemistry;
 2,5,8-tris(3,5-diethyl-pyrazolyl)-heptazine, a new highly soluble
 heptazine derivative with exchangeable groups, and examples of new
 derived heptazines with their physical chemistry.
;
_journal_name_full 'Chemical Science'
_journal_paper_doi 10.1039/C9SC00665F
_journal_year 2019
_chemical_formula_moiety 'C27 H33 N13, 2(C H2 Cl2)'
_chemical_formula_sum 'C29 H37 Cl4 N13'
_chemical_formula_weight 709.51
_space_group_crystal_system monoclinic
_space_group_IT_number 14
_space_group_name_Hall '-P 2yn'
_space_group_name_H-M_alt 'P 1 21/n 1'
_symmetry_space_group_name_Hall '-P 2yn'
_symmetry_space_group_name_H-M 'P 1 21/n 1'
_atom_sites_solution_hydrogens geom
_audit_creation_method SHELXL-2018/3
_audit_update_record
;
2018-05-17 deposited with the CCDC.    2019-04-24 downloaded from the CCDC.
;
_cell_angle_alpha 90
_cell_angle_beta 100.386(6)
_cell_angle_gamma 90
_cell_formula_units_Z 4
_cell_length_a 14.366(3)
_cell_length_b 7.9689(17)
_cell_length_c 30.185(6)
_cell_measurement_reflns_used 9912
_cell_measurement_temperature 100(1)
_cell_measurement_theta_max 23.58
_cell_measurement_theta_min 2.65
_cell_volume 3399.0(12)
_computing_cell_refinement 'Bruker SAINT'
_computing_data_collection 'Bruker APEX3'
_computing_data_reduction 'Bruker SAINT'
_computing_structure_refinement 'SHELXL-2018/3 (Sheldrick, 2018)'
_computing_structure_solution 'SHELXS-97 (Sheldrick 2008)'
_diffrn_ambient_temperature 100(1)
_diffrn_measured_fraction_theta_full 0.975
_diffrn_measured_fraction_theta_max 0.975
_diffrn_measurement_device_type 'Bruker VENTURE PHOTON100 CMOS'
_diffrn_measurement_method '\f and \w scans'
_diffrn_radiation_probe x-ray
_diffrn_radiation_type MoK\a
_diffrn_radiation_wavelength 0.71073
_diffrn_reflns_av_R_equivalents 0.3992
_diffrn_reflns_av_unetI/netI 0.2313
_diffrn_reflns_Laue_measured_fraction_full 0.975
_diffrn_reflns_Laue_measured_fraction_max 0.975
_diffrn_reflns_limit_h_max 16
_diffrn_reflns_limit_h_min -16
_diffrn_reflns_limit_k_max 8
_diffrn_reflns_limit_k_min -8
_diffrn_reflns_limit_l_max 34
_diffrn_reflns_limit_l_min -34
_diffrn_reflns_number 57618
_diffrn_reflns_point_group_measured_fraction_full 0.975
_diffrn_reflns_point_group_measured_fraction_max 0.975
_diffrn_reflns_theta_full 23.918
_diffrn_reflns_theta_max 23.918
_diffrn_reflns_theta_min 2.290
_exptl_absorpt_coefficient_mu 0.391
_exptl_absorpt_correction_T_max 0.9855
_exptl_absorpt_correction_T_min 0.9412
_exptl_absorpt_correction_type multi-scan
_exptl_absorpt_process_details SADABS
_exptl_crystal_colour white
_exptl_crystal_density_diffrn 1.386
_exptl_crystal_description needle
_exptl_crystal_F_000 1480
_exptl_crystal_size_max 0.140
_exptl_crystal_size_mid 0.100
_exptl_crystal_size_min 0.080
_refine_diff_density_max 0.454
_refine_diff_density_min -0.485
_refine_diff_density_rms 0.094
_refine_ls_extinction_method none
_refine_ls_goodness_of_fit_ref 1.084
_refine_ls_hydrogen_treatment constr
_refine_ls_matrix_type full
_refine_ls_number_parameters 349
_refine_ls_number_reflns 5147
_refine_ls_number_restraints 0
_refine_ls_restrained_S_all 1.084
_refine_ls_R_factor_all 0.1687
_refine_ls_R_factor_gt 0.0906
_refine_ls_shift/su_max 0.000
_refine_ls_shift/su_mean 0.000
_refine_ls_structure_factor_coef Fsqd
_refine_ls_weighting_details 'w=1/[\s^2^(Fo^2^)+(0.0632P)^2^+9.6931P] where P=(Fo^2^+2Fc^2^)/3'
_refine_ls_weighting_scheme calc
_refine_ls_wR_factor_gt 0.1971
_refine_ls_wR_factor_ref 0.2120
_reflns_Friedel_coverage 0.000
_reflns_number_gt 2928
_reflns_number_total 5147
_reflns_threshold_expression 'I > 2\s(I)'
_cod_data_source_file c9sc00665f2.cif
_cod_data_source_block RX
_cod_database_code 1550943
_shelx_space_group_comment
;
The symmetry employed for this shelxl refinement is uniquely defined
by the following loop, which should always be used as a source of
symmetry information in preference to the above space-group names.
They are only intended as comments.
;
_shelx_estimated_absorpt_t_min 0.953
_shelx_estimated_absorpt_t_max 0.973

loop_
_space_group_symop_operation_xyz
'x, y, z'
'-x+1/2, y+1/2, -z+1/2'
'-x, -y, -z'
'x-1/2, -y-1/2, z-1/2'

loop_
_atom_site_label
_atom_site_type_symbol
_atom_site_fract_x
_atom_site_fract_y
_atom_site_fract_z
_atom_site_U_iso_or_equiv
_atom_site_adp_type
_atom_site_occupancy
_atom_site_site_symmetry_order
_atom_site_calc_flag
_atom_site_refinement_flags_posn
_atom_site_refinement_flags_adp
C1 C 0.3084(4) 0.5357(8) 0.5515(2) 0.0165(4) Uani 1 1 d . .
C2 C 0.4165(4) 0.6743(8) 0.6029(2) 0.0165(4) Uani 1 1 d . .
C3 C 0.5286(4) 0.8265(8) 0.6492(2) 0.0165(4) Uani 1 1 d . .
C4 C 0.4307(4) 0.6550(7) 0.5242(2) 0.0165(4) Uani 1 1 d . .
C5 C 0.5447(4) 0.8184(8) 0.5758(2) 0.0165(4) Uani 1 1 d . .
C6 C 0.5499(4) 0.7945(8) 0.5014(2) 0.0165(4) Uani 1 1 d . .
C7 C 0.1704(5) 0.3909(8) 0.5015(2) 0.0188(17) Uani 1 1 d . .
C8 C 0.0913(5) 0.3221(8) 0.5122(2) 0.0201(17) Uani 1 1 d . .
H8 H 0.040848 0.271921 0.491814 0.024 Uiso 1 1 calc R U
C9 C 0.0976(4) 0.3391(7) 0.5600(2) 0.0170(17) Uani 1 1 d . .
C10 C 0.1980(5) 0.4104(8) 0.4561(2) 0.0192(17) Uani 1 1 d . .
H10A H 0.260434 0.357192 0.456596 0.023 Uiso 1 1 calc R U
H10B H 0.204175 0.531331 0.449618 0.023 Uiso 1 1 calc R U
C11 C 0.1253(5) 0.3311(8) 0.4184(2) 0.0275(19) Uani 1 1 d . .
H11A H 0.121644 0.210146 0.423706 0.041 Uiso 1 1 calc R U
H11B H 0.144844 0.350303 0.389313 0.041 Uiso 1 1 calc R U
H11C H 0.063153 0.382095 0.418052 0.041 Uiso 1 1 calc R U
C12 C 0.0302(5) 0.2767(8) 0.5891(2) 0.0279(19) Uani 1 1 d . .
H12A H -0.034793 0.312648 0.575756 0.034 Uiso 1 1 calc R U
H12B H 0.046747 0.328562 0.619282 0.034 Uiso 1 1 calc R U
C13 C 0.0319(5) 0.0868(8) 0.5942(3) 0.0311(19) Uani 1 1 d . .
H13A H 0.095032 0.050942 0.609144 0.047 Uiso 1 1 calc R U
H13B H 0.016837 0.034538 0.564329 0.047 Uiso 1 1 calc R U
H13C H -0.014996 0.052452 0.612257 0.047 Uiso 1 1 calc R U
C14 C 0.5396(4) 0.8381(8) 0.7339(2) 0.0190(17) Uani 1 1 d . .
C15 C 0.5880(5) 0.9435(8) 0.7647(2) 0.0214(17) Uani 1 1 d . .
H15 H 0.587885 0.942997 0.796165 0.026 Uiso 1 1 calc R U
C16 C 0.6393(4) 1.0553(8) 0.7415(2) 0.0180(17) Uani 1 1 d . .
C17 C 0.4741(5) 0.6965(9) 0.7397(2) 0.0277(18) Uani 1 1 d . .
H17A H 0.494218 0.594160 0.725426 0.033 Uiso 1 1 calc R U
H17B H 0.409208 0.724925 0.724363 0.033 Uiso 1 1 calc R U
C18 C 0.4734(5) 0.6610(9) 0.7895(2) 0.0298(19) Uani 1 1 d . .
H18A H 0.433148 0.563463 0.792103 0.045 Uiso 1 1 calc R U
H18B H 0.448572 0.758950 0.803186 0.045 Uiso 1 1 calc R U
H18C H 0.538023 0.637722 0.805116 0.045 Uiso 1 1 calc R U
C19 C 0.7023(4) 1.1984(8) 0.7603(2) 0.0216(17) Uani 1 1 d . .
H19A H 0.726669 1.254808 0.735525 0.026 Uiso 1 1 calc R U
H19B H 0.757075 1.153914 0.781739 0.026 Uiso 1 1 calc R U
C20 C 0.6503(6) 1.3253(10) 0.7843(3) 0.052(3) Uani 1 1 d . .
H20A H 0.623029 1.268696 0.807773 0.079 Uiso 1 1 calc R U
H20B H 0.599599 1.377332 0.762542 0.079 Uiso 1 1 calc R U
H20C H 0.694688 1.412039 0.798002 0.079 Uiso 1 1 calc R U
C21 C 0.6751(4) 0.9398(7) 0.4663(2) 0.0170(16) Uani 1 1 d . .
C22 C 0.6895(5) 0.9377(7) 0.4226(2) 0.0176(16) Uani 1 1 d . .
H22 H 0.737855 0.994781 0.410880 0.021 Uiso 1 1 calc R U
C23 C 0.6175(4) 0.8330(7) 0.3980(2) 0.0163(16) Uani 1 1 d . .
C24 C 0.7336(5) 1.0280(8) 0.5065(2) 0.0194(17) Uani 1 1 d . .
H24A H 0.754330 0.944896 0.530661 0.023 Uiso 1 1 calc R U
H24B H 0.693773 1.112451 0.518274 0.023 Uiso 1 1 calc R U
C25 C 0.8202(5) 1.1144(8) 0.4945(2) 0.0235(18) Uani 1 1 d . .
H25A H 0.852690 1.177741 0.520562 0.035 Uiso 1 1 calc R U
H25B H 0.800336 1.191178 0.469192 0.035 Uiso 1 1 calc R U
H25C H 0.863216 1.029799 0.485953 0.035 Uiso 1 1 calc R U
C26 C 0.6028(5) 0.7838(8) 0.3488(2) 0.0235(18) Uani 1 1 d . .
H26A H 0.534462 0.789656 0.335914 0.028 Uiso 1 1 calc R U
H26B H 0.623380 0.665989 0.346430 0.028 Uiso 1 1 calc R U
C27 C 0.6568(5) 0.8950(9) 0.3210(2) 0.0283(19) Uani 1 1 d . .
H27A H 0.725003 0.878474 0.330891 0.042 Uiso 1 1 calc R U
H27B H 0.640880 1.012820 0.325089 0.042 Uiso 1 1 calc R U
H27C H 0.639310 0.865063 0.289056 0.042 Uiso 1 1 calc R U
C28 C 0.3322(5) 0.7386(8) 0.3854(2) 0.0249(18) Uani 1 1 d . .
H28A H 0.364521 0.745981 0.417171 0.030 Uiso 1 1 calc R U
H28B H 0.363183 0.818486 0.367498 0.030 Uiso 1 1 calc R U
C29 C 0.2093(5) 0.6227(10) 0.6766(3) 0.041(2) Uani 1 1 d . .
H29A H 0.252128 0.720710 0.682336 0.049 Uiso 1 1 calc R U
H29B H 0.215622 0.574671 0.647045 0.049 Uiso 1 1 calc R U
N1 N 0.4650(4) 0.7147(6) 0.56798(18) 0.0165(4) Uani 1 1 d . .
N2 N 0.3362(4) 0.5867(6) 0.59457(18) 0.0165(4) Uani 1 1 d . .
N3 N 0.4514(4) 0.7298(6) 0.64443(18) 0.0184(14) Uani 1 1 d . .
N4 N 0.5769(4) 0.8767(6) 0.61752(18) 0.0165(4) Uani 1 1 d . .
N5 N 0.5873(4) 0.8623(6) 0.54179(18) 0.0165(4) Uani 1 1 d . .
N6 N 0.4746(4) 0.6951(6) 0.49064(17) 0.0165(4) Uani 1 1 d . .
N7 N 0.3518(4) 0.5631(6) 0.51661(18) 0.0165(4) Uani 1 1 d . .
N8 N 0.2234(4) 0.4490(6) 0.54264(18) 0.0169(13) Uani 1 1 d . .
N9 N 0.1780(4) 0.4154(6) 0.57859(19) 0.0194(14) Uani 1 1 d . .
N10 N 0.5630(4) 0.8865(6) 0.69228(18) 0.0166(13) Uani 1 1 d . .
N11 N 0.6261(4) 1.0204(6) 0.69768(19) 0.0200(14) Uani 1 1 d . .
N12 N 0.5961(4) 0.8387(6) 0.46637(18) 0.0165(4) Uani 1 1 d . .
N13 N 0.5597(4) 0.7713(6) 0.42370(18) 0.0197(14) Uani 1 1 d . .
Cl1 Cl 0.34240(14) 0.5297(2) 0.36487(7) 0.0433(6) Uani 1 1 d . .
Cl2 Cl 0.21050(12) 0.7926(2) 0.38115(6) 0.0299(5) Uani 1 1 d . .
Cl3 Cl 0.24403(15) 0.4699(3) 0.71932(7) 0.0441(6) Uani 1 1 d . .
Cl4 Cl 0.09210(15) 0.6895(3) 0.67456(8) 0.0540(7) Uani 1 1 d . .

loop_
_atom_site_aniso_label
_atom_site_aniso_U_11
_atom_site_aniso_U_22
_atom_site_aniso_U_33
_atom_site_aniso_U_23
_atom_site_aniso_U_13
_atom_site_aniso_U_12
C1 0.0165(9) 0.0117(9) 0.0198(9) 0.0021(7) -0.0008(7) 0.0015(7)
C2 0.0165(9) 0.0117(9) 0.0198(9) 0.0021(7) -0.0008(7) 0.0015(7)
C3 0.0165(9) 0.0117(9) 0.0198(9) 0.0021(7) -0.0008(7) 0.0015(7)
C4 0.0165(9) 0.0117(9) 0.0198(9) 0.0021(7) -0.0008(7) 0.0015(7)
C5 0.0165(9) 0.0117(9) 0.0198(9) 0.0021(7) -0.0008(7) 0.0015(7)
C6 0.0165(9) 0.0117(9) 0.0198(9) 0.0021(7) -0.0008(7) 0.0015(7)
C7 0.017(4) 0.011(4) 0.026(5) -0.002(3) -0.003(4) 0.001(3)
C8 0.017(4) 0.013(4) 0.028(5) -0.001(3) -0.002(3) 0.004(3)
C9 0.008(3) 0.005(3) 0.035(5) 0.002(3) -0.005(3) -0.003(3)
C10 0.019(4) 0.012(4) 0.023(4) 0.003(3) -0.005(3) -0.004(3)
C11 0.031(4) 0.024(4) 0.024(4) 0.000(4) -0.005(4) -0.005(3)
C12 0.029(4) 0.022(4) 0.031(5) -0.007(4) -0.001(4) -0.008(3)
C13 0.030(4) 0.031(5) 0.032(5) 0.000(4) 0.007(4) -0.004(4)
C14 0.013(4) 0.017(4) 0.026(5) 0.005(3) -0.001(3) 0.004(3)
C15 0.024(4) 0.016(4) 0.020(4) -0.004(3) -0.009(3) -0.002(3)
C16 0.004(3) 0.020(4) 0.027(5) -0.002(4) -0.003(3) -0.001(3)
C17 0.035(4) 0.025(4) 0.021(4) 0.001(4) -0.001(4) 0.001(4)
C18 0.038(5) 0.029(4) 0.022(5) 0.005(4) 0.002(4) -0.006(4)
C19 0.016(4) 0.026(4) 0.018(4) 0.002(3) -0.009(3) -0.001(3)
C20 0.053(6) 0.037(5) 0.073(7) -0.021(5) 0.027(5) -0.015(4)
C21 0.011(3) 0.007(3) 0.034(5) 0.005(3) 0.004(3) 0.004(3)
C22 0.019(4) 0.011(4) 0.020(4) 0.009(3) -0.005(3) -0.002(3)
C23 0.007(3) 0.010(3) 0.032(5) 0.004(3) 0.004(3) 0.003(3)
C24 0.023(4) 0.013(3) 0.019(4) -0.005(3) -0.002(3) 0.003(3)
C25 0.023(4) 0.018(4) 0.026(4) 0.000(3) -0.005(4) 0.005(3)
C26 0.020(4) 0.025(4) 0.025(5) 0.000(4) 0.001(3) 0.001(3)
C27 0.033(4) 0.026(4) 0.025(5) 0.002(4) 0.004(4) -0.002(4)
C28 0.030(4) 0.015(4) 0.028(4) -0.005(3) 0.001(4) -0.008(3)
C29 0.044(5) 0.045(5) 0.032(5) 0.000(4) -0.001(4) -0.016(4)
N1 0.0165(9) 0.0117(9) 0.0198(9) 0.0021(7) -0.0008(7) 0.0015(7)
N2 0.0165(9) 0.0117(9) 0.0198(9) 0.0021(7) -0.0008(7) 0.0015(7)
N3 0.020(3) 0.015(3) 0.019(3) 0.001(3) 0.000(3) 0.001(3)
N4 0.0165(9) 0.0117(9) 0.0198(9) 0.0021(7) -0.0008(7) 0.0015(7)
N5 0.0165(9) 0.0117(9) 0.0198(9) 0.0021(7) -0.0008(7) 0.0015(7)
N6 0.0165(9) 0.0117(9) 0.0198(9) 0.0021(7) -0.0008(7) 0.0015(7)
N7 0.0165(9) 0.0117(9) 0.0198(9) 0.0021(7) -0.0008(7) 0.0015(7)
N8 0.016(3) 0.012(3) 0.019(3) -0.002(3) -0.006(3) -0.003(2)
N9 0.015(3) 0.012(3) 0.031(4) 0.001(3) 0.003(3) 0.000(2)
N10 0.015(3) 0.014(3) 0.018(4) -0.001(3) -0.003(3) -0.005(2)
N11 0.018(3) 0.017(3) 0.023(4) -0.005(3) -0.002(3) -0.009(3)
N12 0.0165(9) 0.0117(9) 0.0198(9) 0.0021(7) -0.0008(7) 0.0015(7)
N13 0.021(3) 0.015(3) 0.020(3) -0.004(3) -0.004(3) 0.000(3)
Cl1 0.0446(13) 0.0246(11) 0.0548(14) -0.0129(10) -0.0067(11) 0.0073(9)
Cl2 0.0204(10) 0.0316(11) 0.0354(12) 0.0044(9) -0.0015(9) 0.0043(8)
Cl3 0.0461(13) 0.0370(12) 0.0492(14) 0.0001(11) 0.0085(11) 0.0051(10)
Cl4 0.0388(13) 0.0534(14) 0.0662(17) -0.0049(13) 0.0000(12) 0.0105(11)

loop_
_atom_type_symbol
_atom_type_description
_atom_type_scat_dispersion_real
_atom_type_scat_dispersion_imag
_atom_type_scat_source
C C 0.0031 0.0016 'International Tables Vol C Tables 4.2.6.8 and 6.1.1.4'
H H 0.0000 0.0000 'International Tables Vol C Tables 4.2.6.8 and 6.1.1.4'
N N 0.0061 0.0033 'International Tables Vol C Tables 4.2.6.8 and 6.1.1.4'
Cl Cl 0.1480 0.1591 'International Tables Vol C Tables 4.2.6.8 and 6.1.1.4'

loop_
_geom_angle_atom_site_label_1
_geom_angle_atom_site_label_2
_geom_angle_atom_site_label_3
_geom_angle
N7 C1 N2 127.6(6)
N7 C1 N8 116.7(6)
N2 C1 N8 115.6(6)
N2 C2 N3 121.0(6)
N2 C2 N1 120.6(6)
N3 C2 N1 118.4(6)
N3 C3 N4 128.5(6)
N3 C3 N10 116.4(6)
N4 C3 N10 115.0(5)
N6 C4 N7 120.5(6)
N6 C4 N1 120.1(5)
N7 C4 N1 119.3(6)
N5 C5 N4 120.2(6)
N5 C5 N1 120.0(6)
N4 C5 N1 119.8(6)
N6 C6 N5 129.1(6)
N6 C6 N12 116.2(6)
N5 C6 N12 114.7(5)
C8 C7 N8 105.5(6)
C8 C7 C10 129.0(6)
N8 C7 C10 125.4(6)
C7 C8 C9 107.3(6)
C7 C8 H8 126.4
C9 C8 H8 126.4
N9 C9 C8 111.0(6)
N9 C9 C12 120.3(6)
C8 C9 C12 128.7(6)
C7 C10 C11 112.2(6)
C7 C10 H10A 109.2
C11 C10 H10A 109.2
C7 C10 H10B 109.2
C11 C10 H10B 109.2
H10A C10 H10B 107.9
C10 C11 H11A 109.5
C10 C11 H11B 109.5
H11A C11 H11B 109.5
C10 C11 H11C 109.5
H11A C11 H11C 109.5
H11B C11 H11C 109.5
C9 C12 C13 112.8(6)
C9 C12 H12A 109.0
C13 C12 H12A 109.0
C9 C12 H12B 109.0
C13 C12 H12B 109.0
H12A C12 H12B 107.8
C12 C13 H13A 109.5
C12 C13 H13B 109.5
H13A C13 H13B 109.5
C12 C13 H13C 109.5
H13A C13 H13C 109.5
H13B C13 H13C 109.5
C15 C14 N10 105.5(6)
C15 C14 C17 130.2(7)
N10 C14 C17 124.4(6)
C14 C15 C16 107.5(6)
C14 C15 H15 126.3
C16 C15 H15 126.3
N11 C16 C15 111.5(6)
N11 C16 C19 120.2(6)
C15 C16 C19 128.3(6)
C14 C17 C18 111.7(6)
C14 C17 H17A 109.3
C18 C17 H17A 109.3
C14 C17 H17B 109.3
C18 C17 H17B 109.3
H17A C17 H17B 107.9
C17 C18 H18A 109.5
C17 C18 H18B 109.5
H18A C18 H18B 109.5
C17 C18 H18C 109.5
H18A C18 H18C 109.5
H18B C18 H18C 109.5
C16 C19 C20 111.9(6)
C16 C19 H19A 109.2
C20 C19 H19A 109.2
C16 C19 H19B 109.2
C20 C19 H19B 109.2
H19A C19 H19B 107.9
C19 C20 H20A 109.5
C19 C20 H20B 109.5
H20A C20 H20B 109.5
C19 C20 H20C 109.5
H20A C20 H20C 109.5
H20B C20 H20C 109.5
C22 C21 N12 104.9(6)
C22 C21 C24 128.1(6)
N12 C21 C24 126.9(6)
C21 C22 C23 106.6(6)
C21 C22 H22 126.7
C23 C22 H22 126.7
N13 C23 C22 112.6(6)
N13 C23 C26 119.1(5)
C22 C23 C26 128.3(6)
C21 C24 C25 112.2(6)
C21 C24 H24A 109.2
C25 C24 H24A 109.2
C21 C24 H24B 109.2
C25 C24 H24B 109.2
H24A C24 H24B 107.9
C24 C25 H25A 109.5
C24 C25 H25B 109.5
H25A C25 H25B 109.5
C24 C25 H25C 109.5
H25A C25 H25C 109.5
H25B C25 H25C 109.5
C23 C26 C27 113.3(6)
C23 C26 H26A 108.9
C27 C26 H26A 108.9
C23 C26 H26B 108.9
C27 C26 H26B 108.9
H26A C26 H26B 107.7
C26 C27 H27A 109.5
C26 C27 H27B 109.5
H27A C27 H27B 109.5
C26 C27 H27C 109.5
H27A C27 H27C 109.5
H27B C27 H27C 109.5
Cl2 C28 Cl1 109.9(3)
Cl2 C28 H28A 109.7
Cl1 C28 H28A 109.7
Cl2 C28 H28B 109.7
Cl1 C28 H28B 109.7
H28A C28 H28B 108.2
Cl4 C29 Cl3 112.0(4)
Cl4 C29 H29A 109.2
Cl3 C29 H29A 109.2
Cl4 C29 H29B 109.2
Cl3 C29 H29B 109.2
H29A C29 H29B 107.9
C5 N1 C2 120.7(5)
C5 N1 C4 119.8(5)
C2 N1 C4 119.4(5)
C2 N2 C1 115.8(6)
C3 N3 C2 117.0(6)
C3 N4 C5 115.4(5)
C5 N5 C6 115.3(5)
C4 N6 C6 115.7(5)
C4 N7 C1 117.2(6)
C1 N8 N9 117.8(5)
C1 N8 C7 130.5(6)
N9 N8 C7 111.7(5)
C9 N9 N8 104.6(5)
N11 N10 C3 119.2(5)
N11 N10 C14 111.1(5)
C3 N10 C14 129.6(5)
C16 N11 N10 104.5(5)
C21 N12 C6 130.4(6)
C21 N12 N13 112.9(5)
C6 N12 N13 116.7(5)
C23 N13 N12 103.0(5)

loop_
_geom_bond_atom_site_label_1
_geom_bond_atom_site_label_2
_geom_bond_distance
C1 N7 1.335(8)
C1 N2 1.352(8)
C1 N8 1.387(8)
C2 N2 1.333(8)
C2 N3 1.338(8)
C2 N1 1.402(8)
C3 N3 1.338(8)
C3 N4 1.339(8)
C3 N10 1.391(8)
C4 N6 1.326(8)
C4 N7 1.334(8)
C4 N1 1.407(8)
C5 N5 1.334(8)
C5 N4 1.343(8)
C5 N1 1.397(8)
C6 N6 1.333(8)
C6 N5 1.352(8)
C6 N12 1.392(8)
C7 C8 1.352(9)
C7 N8 1.411(8)
C7 C10 1.504(9)
C8 C9 1.436(9)
C8 H8 0.9500
C9 N9 1.336(7)
C9 C12 1.505(9)
C10 C11 1.535(9)
C10 H10A 0.9900
C10 H10B 0.9900
C11 H11A 0.9800
C11 H11B 0.9800
C11 H11C 0.9800
C12 C13 1.521(9)
C12 H12A 0.9900
C12 H12B 0.9900
C13 H13A 0.9800
C13 H13B 0.9800
C13 H13C 0.9800
C14 C15 1.349(9)
C14 N10 1.413(8)
C14 C17 1.499(9)
C15 C16 1.419(9)
C15 H15 0.9500
C16 N11 1.331(8)
C16 C19 1.502(9)
C17 C18 1.531(9)
C17 H17A 0.9900
C17 H17B 0.9900
C18 H18A 0.9800
C18 H18B 0.9800
C18 H18C 0.9800
C19 C20 1.516(10)
C19 H19A 0.9900
C19 H19B 0.9900
C20 H20A 0.9800
C20 H20B 0.9800
C20 H20C 0.9800
C21 C22 1.373(9)
C21 N12 1.392(8)
C21 C24 1.518(9)
C22 C23 1.428(9)
C22 H22 0.9500
C23 N13 1.328(8)
C23 C26 1.516(9)
C24 C25 1.521(9)
C24 H24A 0.9900
C24 H24B 0.9900
C25 H25A 0.9800
C25 H25B 0.9800
C25 H25C 0.9800
C26 C27 1.525(9)
C26 H26A 0.9900
C26 H26B 0.9900
C27 H27A 0.9800
C27 H27B 0.9800
C27 H27C 0.9800
C28 Cl2 1.783(7)
C28 Cl1 1.791(6)
C28 H28A 0.9900
C28 H28B 0.9900
C29 Cl4 1.756(8)
C29 Cl3 1.779(8)
C29 H29A 0.9900
C29 H29B 0.9900
N8 N9 1.389(7)
N10 N11 1.391(7)
N12 N13 1.407(7)
